data_4027028
loop_
_publ_author_name
'Ulf Scheffler'
'Rainer Mahrwald'

_publ_section_title
;
 Histidine-Catalyzed Asymmetric Aldol Addition of Enolizable Aldehydes:
 Insights into its Mechanism
;
_journal_name_full 'Journal of Organic Chemistry'
_journal_page_first 2310
_journal_page_last 2330
_journal_paper_doi 10.1021/jo202558f
_journal_volume 77
_journal_year 2012
_chemical_absolute_configuration syn
_chemical_formula_moiety 'C15 H26 O6'
_chemical_formula_sum 'C15 H26 O6'
_chemical_formula_weight 302.36
_chemical_name_systematic
; 
 (S)-3-Hydroxy-2,2-dimethyl-3-((4R, 4'R, 5R)-2,2,2',2'
-tetramethyl-4,4'-bi(1,3-dioxolan)-5-yl)propanal 
;
_space_group_IT_number 19
_symmetry_cell_setting orthorhombic
_symmetry_Int_Tables_number 19
_symmetry_space_group_name_Hall 'P 2ac 2ab'
_symmetry_space_group_name_H-M 'P 21 21 21'
_atom_sites_solution_hydrogens geom
_atom_sites_solution_primary direct
_atom_sites_solution_secondary difmap
_audit_creation_method SHELXL-97
_cell_angle_alpha 90.00
_cell_angle_beta 90.00
_cell_angle_gamma 90.00
_cell_formula_units_Z 4
_cell_length_a 8.6771(3)
_cell_length_b 10.9779(3)
_cell_length_c 16.9366(5)
_cell_measurement_reflns_used 31484
_cell_measurement_temperature 100(2)
_cell_measurement_theta_max 29.60
_cell_measurement_theta_min 3.36
_cell_volume 1613.32(9)
_computing_cell_refinement 'STOE X-AREA'
_computing_data_collection 'STOE X-AREA'
_computing_data_reduction XPREP
_computing_structure_refinement 'SHELXL-97 (Sheldrick, 1997)'
_computing_structure_solution 'SHELXS-97 (Sheldrick, 1990)'
_diffrn_ambient_temperature 100(2)
_diffrn_detector 'image plate (34 cm diameter)'
_diffrn_detector_area_resol_mean 6.67
_diffrn_detector_type STOE
_diffrn_measured_fraction_theta_full 0.986
_diffrn_measured_fraction_theta_max 0.986
_diffrn_measurement_details ' 233 frames, detector distance = 100 mm'
_diffrn_measurement_device '2-circle goniometer'
_diffrn_measurement_device_type 'STOE IPDS 2T'
_diffrn_measurement_method 'rotation method'
_diffrn_radiation_collimation '0.5 mm diameter, monocapillary'
_diffrn_radiation_monochromator 'plane graphite'
_diffrn_radiation_polarisn_norm 0
_diffrn_radiation_type 'Mo K\a'
_diffrn_radiation_wavelength 0.71073
_diffrn_reflns_av_R_equivalents 0.1081
_diffrn_reflns_av_unetI/netI 0.0373
_diffrn_reflns_limit_h_max 11
_diffrn_reflns_limit_h_min -11
_diffrn_reflns_limit_k_max 13
_diffrn_reflns_limit_k_min -15
_diffrn_reflns_limit_l_max 23
_diffrn_reflns_limit_l_min -23
_diffrn_reflns_number 23299
_diffrn_reflns_theta_full 29.29
_diffrn_reflns_theta_max 29.29
_diffrn_reflns_theta_min 3.36
_diffrn_source 'sealed x-ray tube, 12 x 0.4 mm long-fine focus'
_diffrn_source_current 45
_diffrn_source_power 2.25
_diffrn_source_voltage 50
_exptl_absorpt_coefficient_mu 0.095
_exptl_absorpt_correction_type none
_exptl_crystal_colour colorless
_exptl_crystal_density_diffrn 1.245
_exptl_crystal_description block
_exptl_crystal_F_000 656
_exptl_crystal_size_max 0.55
_exptl_crystal_size_mid 0.55
_exptl_crystal_size_min 0.50
_refine_diff_density_max 0.435
_refine_diff_density_min -0.212
_refine_diff_density_rms 0.061
_refine_ls_extinction_method none
_refine_ls_goodness_of_fit_ref 1.019
_refine_ls_hydrogen_treatment constr
_refine_ls_matrix_type full
_refine_ls_number_parameters 197
_refine_ls_number_reflns 2468
_refine_ls_number_restraints 0
_refine_ls_restrained_S_all 1.019
_refine_ls_R_factor_all 0.0414
_refine_ls_R_factor_gt 0.0347
_refine_ls_shift/su_max 0.000
_refine_ls_shift/su_mean 0.000
_refine_ls_structure_factor_coef Fsqd
_refine_ls_weighting_details 'calc w=1/[\s^2^(Fo^2^)+(0.0635P)^2^+0.0000P] where P=(Fo^2^+2Fc^2^)/3'
_refine_ls_weighting_scheme calc
_refine_ls_wR_factor_gt 0.0869
_refine_ls_wR_factor_ref 0.0893
_reflns_d_resolution_high 0.726
_reflns_d_resolution_low 6.060
_reflns_limit_h_max 11
_reflns_limit_h_min -11
_reflns_limit_k_max 15
_reflns_limit_k_min 0
_reflns_limit_l_max 23
_reflns_limit_l_min 0
_reflns_number_gt 2221
_reflns_number_total 2468
_reflns_threshold_expression >2sigma(I)
_cod_data_source_file jo202558f_13q.cif
_cod_data_source_block c:scheff22
_cod_database_code 4027028

loop_
_symmetry_equiv_pos_as_xyz
'x, y, z'
'-x+1/2, -y, z+1/2'
'x+1/2, -y+1/2, -z'
'-x, y+1/2, -z+1/2'

loop_
_atom_site_label
_atom_site_type_symbol
_atom_site_fract_x
_atom_site_fract_y
_atom_site_fract_z
_atom_site_U_iso_or_equiv
_atom_site_adp_type
_atom_site_occupancy
_atom_site_symmetry_multiplicity
_atom_site_calc_flag
_atom_site_refinement_flags
C1 C 0.5590(2) 0.73454(16) 0.78529(10) 0.0155(3) Uani 1 1 d .
H1 H 0.4858 0.7207 0.7445 0.019 Uiso 1 1 calc R
C2 C 0.56971(18) 0.86164(14) 0.81976(9) 0.0128(3) Uani 1 1 d .
C3 C 0.40595(18) 0.91207(14) 0.83603(9) 0.0135(3) Uani 1 1 d .
H3 H 0.4167 0.9952 0.8595 0.016 Uiso 1 1 calc R
C4 C 0.31486(18) 0.83327(14) 0.89384(10) 0.0133(3) Uani 1 1 d .
H4 H 0.3773 0.8218 0.9429 0.016 Uiso 1 1 calc R
C5 C 0.15672(18) 0.88630(14) 0.91639(10) 0.0138(3) Uani 1 1 d .
H5 H 0.1193 0.9439 0.8749 0.017 Uiso 1 1 calc R
C6 C 0.15642(18) 0.94723(14) 0.99726(10) 0.0151(3) Uani 1 1 d .
H6 H 0.1991 0.8909 1.0382 0.018 Uiso 1 1 calc R
C7 C -0.0014(2) 0.99266(16) 1.02158(10) 0.0186(3) Uani 1 1 d .
H7B H -0.0840 0.9391 1.0010 0.022 Uiso 1 1 calc R
H7A H -0.0106 0.9984 1.0797 0.022 Uiso 1 1 calc R
C8 C 0.66892(19) 0.86488(15) 0.89386(10) 0.0161(3) Uani 1 1 d .
H8C H 0.6739 0.9485 0.9140 0.019 Uiso 1 1 calc R
H8B H 0.7731 0.8365 0.8812 0.019 Uiso 1 1 calc R
H8A H 0.6236 0.8117 0.9341 0.019 Uiso 1 1 calc R
C9 C 0.6478(2) 0.93863(17) 0.75498(11) 0.0207(3) Uani 1 1 d .
H9A H 0.7536 0.9100 0.7470 0.025 Uiso 1 1 calc R
H9B H 0.6494 1.0243 0.7712 0.025 Uiso 1 1 calc R
H9C H 0.5900 0.9306 0.7056 0.025 Uiso 1 1 calc R
C10 C 0.11563(19) 0.69826(15) 0.86184(10) 0.0149(3) Uani 1 1 d .
C11 C 0.0800(2) 0.57037(16) 0.88938(11) 0.0197(3) Uani 1 1 d .
H11C H 0.1307 0.5555 0.9402 0.024 Uiso 1 1 calc R
H11B H 0.1178 0.5117 0.8503 0.024 Uiso 1 1 calc R
H11A H -0.0317 0.5609 0.8955 0.024 Uiso 1 1 calc R
C12 C 0.0486(2) 0.72563(18) 0.78095(11) 0.0212(3) Uani 1 1 d .
H12A H 0.0959 0.6718 0.7416 0.025 Uiso 1 1 calc R
H12B H 0.0696 0.8107 0.7671 0.025 Uiso 1 1 calc R
H12C H -0.0630 0.7120 0.7819 0.025 Uiso 1 1 calc R
C13 C 0.1442(2) 1.15938(15) 0.99233(12) 0.0213(3) Uani 1 1 d .
C14 C 0.1654(3) 1.2299(2) 1.06855(13) 0.0324(5) Uani 1 1 d .
H14C H 0.1463 1.1759 1.1136 0.039 Uiso 1 1 calc R
H14B H 0.0925 1.2980 1.0700 0.039 Uiso 1 1 calc R
H14A H 0.2709 1.2613 1.0713 0.039 Uiso 1 1 calc R
C15 C 0.1740(3) 1.2351(2) 0.91945(14) 0.0346(5) Uani 1 1 d .
H15A H 0.0996 1.3022 0.9171 0.042 Uiso 1 1 calc R
H15B H 0.1630 1.1840 0.8723 0.042 Uiso 1 1 calc R
H15C H 0.2788 1.2683 0.9216 0.042 Uiso 1 1 calc R
O1 O 0.63763(15) 0.64953(11) 0.80629(8) 0.0201(3) Uani 1 1 d .
O2 O 0.31855(15) 0.92257(12) 0.76512(7) 0.0202(3) Uani 1 1 d .
H2 H 0.3360 0.9905 0.7441 0.030 Uiso 1 1 calc R
O3 O 0.28019(13) 0.71596(10) 0.86076(7) 0.0146(2) Uani 1 1 d .
O4 O 0.06056(13) 0.78101(11) 0.92015(7) 0.0152(2) Uani 1 1 d .
O5 O 0.24658(13) 1.05637(11) 0.99290(7) 0.0181(3) Uani 1 1 d .
O6 O -0.00665(15) 1.10954(12) 0.98587(9) 0.0236(3) Uani 1 1 d .

loop_
_atom_site_aniso_label
_atom_site_aniso_U_11
_atom_site_aniso_U_22
_atom_site_aniso_U_33
_atom_site_aniso_U_23
_atom_site_aniso_U_13
_atom_site_aniso_U_12
C1 0.0153(7) 0.0174(7) 0.0137(7) -0.0016(6) 0.0035(6) -0.0023(6)
C2 0.0132(7) 0.0119(6) 0.0132(7) 0.0006(5) 0.0024(6) -0.0006(6)
C3 0.0131(7) 0.0129(7) 0.0144(7) 0.0032(6) 0.0005(5) 0.0003(5)
C4 0.0122(6) 0.0126(6) 0.0152(7) 0.0020(5) 0.0004(6) 0.0009(6)
C5 0.0121(7) 0.0134(7) 0.0160(7) 0.0015(6) 0.0012(6) 0.0006(5)
C6 0.0170(7) 0.0131(7) 0.0152(7) -0.0004(6) 0.0013(6) -0.0020(6)
C7 0.0188(7) 0.0165(7) 0.0205(8) -0.0048(6) 0.0063(7) -0.0021(6)
C8 0.0165(7) 0.0136(7) 0.0181(7) -0.0027(6) -0.0018(6) 0.0002(6)
C9 0.0176(7) 0.0212(8) 0.0233(8) 0.0081(7) 0.0057(6) -0.0007(6)
C10 0.0122(6) 0.0157(7) 0.0166(7) -0.0022(6) 0.0032(6) 0.0005(5)
C11 0.0206(8) 0.0162(7) 0.0224(8) -0.0041(6) 0.0073(7) -0.0036(7)
C12 0.0190(8) 0.0251(8) 0.0195(8) -0.0041(7) -0.0009(6) 0.0005(7)
C13 0.0231(8) 0.0125(7) 0.0282(9) 0.0000(7) 0.0020(7) -0.0004(6)
C14 0.0390(12) 0.0233(9) 0.0348(11) -0.0123(8) 0.0117(9) -0.0071(9)
C15 0.0431(12) 0.0257(10) 0.0350(11) 0.0125(9) -0.0043(9) -0.0046(9)
O1 0.0194(6) 0.0154(6) 0.0255(6) -0.0052(5) 0.0022(5) 0.0014(5)
O2 0.0211(6) 0.0202(6) 0.0194(6) 0.0072(5) -0.0029(5) -0.0014(5)
O3 0.0115(5) 0.0113(5) 0.0209(6) 0.0001(4) 0.0035(4) 0.0004(4)
O4 0.0134(5) 0.0146(5) 0.0175(6) -0.0046(5) 0.0035(4) -0.0014(4)
O5 0.0171(5) 0.0144(5) 0.0229(6) -0.0008(5) 0.0012(5) -0.0026(4)
O6 0.0208(6) 0.0178(6) 0.0323(7) -0.0012(5) 0.0002(6) 0.0031(5)

loop_
_atom_type_symbol
_atom_type_description
_atom_type_scat_dispersion_real
_atom_type_scat_dispersion_imag
_atom_type_scat_source
C C 0.0033 0.0016 'International Tables Vol C Tables 4.2.6.8 and 6.1.1.4'
H H 0.0000 0.0000 'International Tables Vol C Tables 4.2.6.8 and 6.1.1.4'
O O 0.0106 0.0060 'International Tables Vol C Tables 4.2.6.8 and 6.1.1.4'

loop_
_geom_angle_atom_site_label_1
_geom_angle_atom_site_label_2
_geom_angle_atom_site_label_3
_geom_angle
O1 C1 C2 124.24(15)
O1 C1 H1 117.9
C2 C1 H1 117.9
C1 C2 C8 111.95(13)
C1 C2 C9 104.93(13)
C8 C2 C9 108.98(14)
C1 C2 C3 109.96(13)
C8 C2 C3 111.32(13)
C9 C2 C3 109.49(13)
O2 C3 C4 108.11(13)
O2 C3 C2 111.53(13)
C4 C3 C2 112.72(13)
O2 C3 H3 108.1
C4 C3 H3 108.1
C2 C3 H3 108.1
O3 C4 C3 111.48(13)
O3 C4 C5 104.43(12)
C3 C4 C5 113.98(13)
O3 C4 H4 108.9
C3 C4 H4 108.9
C5 C4 H4 108.9
O4 C5 C6 108.32(12)
O4 C5 C4 103.06(12)
C6 C5 C4 112.98(13)
O4 C5 H5 110.7
C6 C5 H5 110.7
C4 C5 H5 110.7
O5 C6 C7 103.44(12)
O5 C6 C5 108.64(13)
C7 C6 C5 112.97(14)
O5 C6 H6 110.5
C7 C6 H6 110.5
C5 C6 H6 110.5
O6 C7 C6 102.16(13)
O6 C7 H7B 111.3
C6 C7 H7B 111.3
O6 C7 H7A 111.3
C6 C7 H7A 111.3
H7B C7 H7A 109.2
C2 C8 H8C 109.5
C2 C8 H8B 109.5
H8C C8 H8B 109.5
C2 C8 H8A 109.5
H8C C8 H8A 109.5
H8B C8 H8A 109.5
C2 C9 H9A 109.5
C2 C9 H9B 109.5
H9A C9 H9B 109.5
C2 C9 H9C 109.5
H9A C9 H9C 109.5
H9B C9 H9C 109.5
O4 C10 O3 104.78(13)
O4 C10 C11 108.04(13)
O3 C10 C11 109.40(14)
O4 C10 C12 111.76(14)
O3 C10 C12 109.97(14)
C11 C10 C12 112.56(15)
C10 C11 H11C 109.5
C10 C11 H11B 109.5
H11C C11 H11B 109.5
C10 C11 H11A 109.5
H11C C11 H11A 109.5
H11B C11 H11A 109.5
C10 C12 H12A 109.5
C10 C12 H12B 109.5
H12A C12 H12B 109.5
C10 C12 H12C 109.5
H12A C12 H12C 109.5
H12B C12 H12C 109.5
O6 C13 O5 105.45(13)
O6 C13 C15 107.85(17)
O5 C13 C15 109.42(17)
O6 C13 C14 111.91(16)
O5 C13 C14 108.71(16)
C15 C13 C14 113.20(16)
C13 C14 H14C 109.5
C13 C14 H14B 109.5
H14C C14 H14B 109.5
C13 C14 H14A 109.5
H14C C14 H14A 109.5
H14B C14 H14A 109.5
C13 C15 H15A 109.5
C13 C15 H15B 109.5
H15A C15 H15B 109.5
C13 C15 H15C 109.5
H15A C15 H15C 109.5
H15B C15 H15C 109.5
C3 O2 H2 109.5
C4 O3 C10 108.87(12)
C10 O4 C5 106.83(12)
C6 O5 C13 108.70(12)
C7 O6 C13 106.59(13)

loop_
_geom_bond_atom_site_label_1
_geom_bond_atom_site_label_2
_geom_bond_distance
C1 O1 1.209(2)
C1 C2 1.515(2)
C1 H1 0.9500
C2 C8 1.522(2)
C2 C9 1.542(2)
C2 C3 1.550(2)
C3 O2 1.425(2)
C3 C4 1.527(2)
C3 H3 1.0000
C4 O3 1.4364(19)
C4 C5 1.539(2)
C4 H4 1.0000
C5 O4 1.4270(19)
C5 C6 1.524(2)
C5 H5 1.0000
C6 O5 1.4327(19)
C6 C7 1.515(2)
C6 H6 1.0000
C7 O6 1.419(2)
C7 H7B 0.9900
C7 H7A 0.9900
C8 H8C 0.9800
C8 H8B 0.9800
C8 H8A 0.9800
C9 H9A 0.9800
C9 H9B 0.9800
C9 H9C 0.9800
C10 O4 1.4244(19)
C10 O3 1.4412(19)
C10 C11 1.511(2)
C10 C12 1.519(2)
C11 H11C 0.9800
C11 H11B 0.9800
C11 H11A 0.9800
C12 H12A 0.9800
C12 H12B 0.9800
C12 H12C 0.9800
C13 O6 1.423(2)
C13 O5 1.438(2)
C13 C15 1.511(3)
C13 C14 1.516(3)
C14 H14C 0.9800
C14 H14B 0.9800
C14 H14A 0.9800
C15 H15A 0.9800
C15 H15B 0.9800
C15 H15C 0.9800
O2 H2 0.8400

loop_
_geom_torsion_atom_site_label_1
_geom_torsion_atom_site_label_2
_geom_torsion_atom_site_label_3
_geom_torsion_atom_site_label_4
_geom_torsion
O1 C1 C2 C8 -10.6(2)
O1 C1 C2 C9 107.45(18)
O1 C1 C2 C3 -134.89(17)
C1 C2 C3 O2 -62.18(16)
C8 C2 C3 O2 173.17(13)
C9 C2 C3 O2 52.60(17)
C1 C2 C3 C4 59.65(17)
C8 C2 C3 C4 -65.00(17)
C9 C2 C3 C4 174.43(14)
O2 C3 C4 O3 57.02(16)
C2 C3 C4 O3 -66.73(16)
O2 C3 C4 C5 -60.90(17)
C2 C3 C4 C5 175.35(13)
O3 C4 C5 O4 19.79(15)
C3 C4 C5 O4 141.68(13)
O3 C4 C5 C6 136.46(13)
C3 C4 C5 C6 -101.65(16)
O4 C5 C6 O5 -177.17(12)
C4 C5 C6 O5 69.31(16)
O4 C5 C6 C7 -63.00(16)
C4 C5 C6 C7 -176.51(13)
O5 C6 C7 O6 31.63(16)
C5 C6 C7 O6 -85.64(15)
C3 C4 O3 C10 -122.95(14)
C5 C4 O3 C10 0.57(16)
O4 C10 O3 C4 -20.92(16)
C11 C10 O3 C4 -136.55(14)
C12 C10 O3 C4 99.34(15)
O3 C10 O4 C5 34.48(16)
C11 C10 O4 C5 151.04(13)
C12 C10 O4 C5 -84.59(16)
C6 C5 O4 C10 -153.40(13)
C4 C5 O4 C10 -33.46(16)
C7 C6 O5 C13 -14.93(17)
C5 C6 O5 C13 105.35(15)
O6 C13 O5 C6 -7.46(18)
C15 C13 O5 C6 -123.23(17)
C14 C13 O5 C6 112.69(16)
C6 C7 O6 C13 -37.38(16)
O5 C13 O6 C7 28.78(18)
C15 C13 O6 C7 145.62(16)
C14 C13 O6 C7 -89.24(18)
